data_4031244
loop_
_publ_author_name
'Kruse, F.H.'

_publ_section_title
;
 The crystal structure of Rb2 U F6
;
_journal_name_full 'Journal of Inorganic and Nuclear Chemistry'
_journal_page_first 1625
_journal_page_last 1627
_journal_volume 33
_journal_year 1971
_chemical_formula_sum 'F6 Rb2 U'
_chemical_name_systematic 'Rb2 (U F6)'
_space_group_IT_number 63
_symmetry_space_group_name_Hall '-C 2c 2'
_symmetry_space_group_name_H-M 'C m c m'
_cell_angle_alpha 90
_cell_angle_beta 90
_cell_angle_gamma 90
_cell_formula_units_Z 4
_cell_length_a 6.958
_cell_length_b 12.042
_cell_length_c 7.605
_cell_volume 637.210
_citation_journal_id_ASTM JINCAO
_cod_data_source_file Kruse_JINCAO_1971_922.cif
_cod_data_source_block F6Rb2U1
_cod_original_cell_volume 637.2095
_cod_original_formula_sum 'F6 Rb2 U1'
_cod_database_code 4031244

loop_
_symmetry_equiv_pos_as_xyz
x,y,z
-x,-y,z+1/2
x,-y,-z
-x,y,-z+1/2
-x,-y,-z
x,y,-z-1/2
-x,y,z
x,-y,z-1/2
x+1/2,y+1/2,z
-x+1/2,-y+1/2,z+1/2
x+1/2,-y+1/2,-z
-x+1/2,y+1/2,-z+1/2
-x+1/2,-y+1/2,-z
x+1/2,y+1/2,-z-1/2
-x+1/2,y+1/2,z
x+1/2,-y+1/2,z-1/2

loop_
_atom_site_label
_atom_site_type_symbol
_atom_site_fract_x
_atom_site_fract_y
_atom_site_fract_z
_atom_site_occupancy
_atom_site_U_iso_or_equiv
Rb1 Rb+1 0 0.341 0.003 1 0.0
F1 F-1 0.293 -0.021 0.25 1 0.0
F2 F-1 0.2 0.192 0.25 1 0.0
F3 F-1 0 0.108 0.541 1 0.0
U1 U+4 0 0.043 0.25 1 0.0
